data_7202438
loop_
_publ_author_name
'Costin-Hogan, Christina E.'
'Chen, Chun-Long'
'Hughes, Emma'
'Pickett, Austin'
'Valencia, Richard'
'Rath, Nigam P.'
'Beatty, Alicia M.'

_publ_section_title
;
 &#x201C;Reverse&#x201D; engineering: Toward 0-D cadmium halide
 clusters
;
_journal_issue 12
_journal_name_full CrystEngComm
_journal_page_first 1910
_journal_paper_doi 10.1039/b812504j
_journal_volume 10
_journal_year 2008
_chemical_formula_sum 'C14 H18 Cd I2 N2'
_chemical_formula_weight 580.50
_chemical_name_systematic
;
?
;
_space_group_IT_number 15
_symmetry_cell_setting monoclinic
_symmetry_space_group_name_Hall '-C 2yc'
_symmetry_space_group_name_H-M 'C 1 2/c 1'
_atom_sites_solution_hydrogens geom
_atom_sites_solution_primary direct
_atom_sites_solution_secondary difmap
_audit_creation_method SHELXL-97
_cell_angle_alpha 90.00
_cell_angle_beta 115.520(5)
_cell_angle_gamma 90.00
_cell_formula_units_Z 4
_cell_length_a 26.262(3)
_cell_length_b 4.8965(5)
_cell_length_c 14.2847(14)
_cell_measurement_reflns_used 6321
_cell_measurement_temperature 100(2)
_cell_measurement_theta_max 33.55
_cell_measurement_theta_min 2.87
_cell_volume 1657.7(3)
_computing_cell_refinement 'Bruker-Apex II (Bruker, 2006)'
_computing_data_collection 'Bruker-Apex II (Bruker, 2006)'
_computing_data_reduction 'Bruker-SAINT (Bruker, 2006)'
_computing_molecular_graphics 'Bruker-SHELXTL (Sheldrick, G.M., 2008)'
_computing_publication_material 'Bruker-SHELXTL (Sheldrick, G.M., 2008)'
_computing_structure_refinement 'Bruker-SHELXTL (Sheldrick, G.M., 2008)'
_computing_structure_solution 'Bruker-SHELXTL (Sheldrick, G.M., 2008)'
_diffrn_ambient_temperature 100(2)
_diffrn_measured_fraction_theta_full 0.996
_diffrn_measured_fraction_theta_max 0.996
_diffrn_measurement_device_type 'CCD area detector'
_diffrn_measurement_method 'phi and omega scans'
_diffrn_radiation_monochromator graphite
_diffrn_radiation_source 'fine-focus sealed tube'
_diffrn_radiation_type MoK\a
_diffrn_radiation_wavelength 0.71073
_diffrn_reflns_av_R_equivalents 0.0574
_diffrn_reflns_av_sigmaI/netI 0.0453
_diffrn_reflns_limit_h_max 40
_diffrn_reflns_limit_h_min -39
_diffrn_reflns_limit_k_max 7
_diffrn_reflns_limit_k_min -7
_diffrn_reflns_limit_l_max 20
_diffrn_reflns_limit_l_min -22
_diffrn_reflns_number 17338
_diffrn_reflns_theta_full 33.99
_diffrn_reflns_theta_max 33.99
_diffrn_reflns_theta_min 2.87
_exptl_absorpt_coefficient_mu 5.031
_exptl_absorpt_correction_T_max 0.8181
_exptl_absorpt_correction_T_min 0.5087
_exptl_absorpt_correction_type numerical
_exptl_absorpt_process_details 'sadabs v2007/2'
_exptl_crystal_colour pink
_exptl_crystal_density_diffrn 2.326
_exptl_crystal_density_method 'not measured'
_exptl_crystal_description plate
_exptl_crystal_F_000 1080
_exptl_crystal_size_max 0.40
_exptl_crystal_size_mid 0.16
_exptl_crystal_size_min 0.07
_refine_diff_density_max 2.456
_refine_diff_density_min -3.022
_refine_diff_density_rms 0.298
_refine_ls_extinction_method none
_refine_ls_goodness_of_fit_ref 1.006
_refine_ls_hydrogen_treatment noref
_refine_ls_matrix_type full
_refine_ls_number_parameters 88
_refine_ls_number_reflns 3378
_refine_ls_number_restraints 0
_refine_ls_restrained_S_all 1.006
_refine_ls_R_factor_all 0.0579
_refine_ls_R_factor_gt 0.0468
_refine_ls_shift/su_max 0.001
_refine_ls_shift/su_mean 0.000
_refine_ls_structure_factor_coef Fsqd
_refine_ls_weighting_details 'calc w=1/[\s^2^(Fo^2^)+(0.0707P)^2^+0.0000P] where P=(Fo^2^+2Fc^2^)/3'
_refine_ls_weighting_scheme calc
_refine_ls_wR_factor_gt 0.1082
_refine_ls_wR_factor_ref 0.1135
_reflns_number_gt 2680
_reflns_number_total 3378
_reflns_threshold_expression >2sigma(I)
_cod_data_source_file b812504j.txt
_cod_data_source_block compound6
_cod_depositor_comments
;
The following automatic conversions were performed:
'_symmetry_cell_setting' value 'Monoclinic' changed to 'monoclinic'
according to '/home/saulius/struct/CIF-dictionaries/cif_core.dic'
dictionary named 'cif_core.dic' version 2.4.1 from 2010-06-29.

Automatic conversion script
Id: cif_fix_enum 1527 2010-12-29 10:47:43Z saulius 
;
_cod_original_sg_symbol_H-M C2/c
_cod_database_code 7202438

loop_
_symmetry_equiv_pos_as_xyz
'x, y, z'
'-x, y, -z+1/2'
'x+1/2, y+1/2, z'
'-x+1/2, y+1/2, -z+1/2'
'-x, -y, -z'
'x, -y, z-1/2'
'-x+1/2, -y+1/2, -z'
'x+1/2, -y+1/2, z-1/2'

loop_
_atom_site_label
_atom_site_type_symbol
_atom_site_fract_x
_atom_site_fract_y
_atom_site_fract_z
_atom_site_U_iso_or_equiv
_atom_site_adp_type
_atom_site_occupancy
_atom_site_symmetry_multiplicity
_atom_site_calc_flag
_atom_site_refinement_flags
_atom_site_disorder_assembly
_atom_site_disorder_group
I1 I 0.045612(10) 0.34259(4) 0.420924(17) 0.01994(9) Uani 1 1 d . . .
Cd1 Cd 0.0000 0.00625(7) 0.2500 0.01873(10) Uani 1 2 d S . .
N1 N -0.07332(14) -0.1960(6) 0.2702(3) 0.0201(6) Uani 1 1 d . . .
H1A H -0.0860 -0.3413 0.2251 0.024 Uiso 1 1 calc R . .
H1B H -0.0599 -0.2645 0.3365 0.024 Uiso 1 1 calc R . .
C1 C -0.12053(16) -0.0192(6) 0.2526(3) 0.0182(6) Uani 1 1 d . . .
C2 C -0.11807(18) 0.1524(6) 0.3315(3) 0.0207(7) Uani 1 1 d . . .
H2 H -0.0860 0.1486 0.3967 0.025 Uiso 1 1 calc R . .
C3 C -0.16237(19) 0.3303(7) 0.3157(3) 0.0233(7) Uani 1 1 d . . .
H3 H -0.1604 0.4501 0.3695 0.028 Uiso 1 1 calc R . .
C4 C -0.20942(18) 0.3311(6) 0.2207(3) 0.0216(7) Uani 1 1 d . . .
H4 H -0.2401 0.4500 0.2096 0.026 Uiso 1 1 calc R . .
C5 C -0.21175(17) 0.1589(6) 0.1422(3) 0.0203(7) Uani 1 1 d . . .
H5 H -0.2445 0.1585 0.0780 0.024 Uiso 1 1 calc R . .
C6 C -0.16676(16) -0.0147(6) 0.1554(3) 0.0173(6) Uani 1 1 d . . .
C7 C -0.16844(18) -0.1869(7) 0.0674(3) 0.0225(7) Uani 1 1 d . . .
H7A H -0.1374 -0.1343 0.0504 0.034 Uiso 1 1 calc R . .
H7B H -0.2045 -0.1593 0.0066 0.034 Uiso 1 1 calc R . .
H7C H -0.1645 -0.3798 0.0877 0.034 Uiso 1 1 calc R . .

loop_
_atom_site_aniso_label
_atom_site_aniso_U_11
_atom_site_aniso_U_22
_atom_site_aniso_U_33
_atom_site_aniso_U_23
_atom_site_aniso_U_13
_atom_site_aniso_U_12
I1 0.02421(15) 0.02001(12) 0.01674(13) -0.00120(7) 0.00988(10) -0.00014(7)
Cd1 0.0201(2) 0.02050(16) 0.01790(18) 0.000 0.01038(15) 0.000
N1 0.0210(15) 0.0164(11) 0.0232(16) 0.0033(10) 0.0098(13) 0.0006(10)
C1 0.0209(18) 0.0143(12) 0.0209(17) 0.0031(11) 0.0104(14) -0.0012(11)
C2 0.0269(19) 0.0234(15) 0.0148(15) 0.0008(12) 0.0118(15) -0.0019(13)
C3 0.030(2) 0.0219(15) 0.0236(19) -0.0010(13) 0.0167(17) -0.0016(13)
C4 0.026(2) 0.0223(15) 0.0224(18) 0.0024(12) 0.0163(16) 0.0041(13)
C5 0.0208(18) 0.0229(15) 0.0183(17) 0.0031(12) 0.0095(14) 0.0010(12)
C6 0.0224(18) 0.0195(13) 0.0133(15) 0.0011(11) 0.0107(14) -0.0019(12)
C7 0.0244(19) 0.0248(15) 0.0187(17) -0.0036(12) 0.0097(15) -0.0031(13)

loop_
_atom_type_symbol
_atom_type_description
_atom_type_scat_dispersion_real
_atom_type_scat_dispersion_imag
_atom_type_scat_source
C C 0.0033 0.0016 'International Tables Vol C Tables 4.2.6.8 and 6.1.1.4'
H H 0.0000 0.0000 'International Tables Vol C Tables 4.2.6.8 and 6.1.1.4'
N N 0.0061 0.0033 'International Tables Vol C Tables 4.2.6.8 and 6.1.1.4'
Cd Cd -0.8075 1.2024 'International Tables Vol C Tables 4.2.6.8 and 6.1.1.4'
I I -0.4742 1.8119 'International Tables Vol C Tables 4.2.6.8 and 6.1.1.4'

loop_
_geom_angle_atom_site_label_1
_geom_angle_atom_site_label_2
_geom_angle_atom_site_label_3
_geom_angle
_geom_angle_site_symmetry_1
_geom_angle_site_symmetry_3
_geom_angle_publ_flag
N1 Cd1 N1 128.78(14) 2 . ?
N1 Cd1 I1 107.56(8) 2 . ?
N1 Cd1 I1 102.42(8) . . ?
N1 Cd1 I1 102.42(8) 2 2 ?
N1 Cd1 I1 107.56(8) . 2 ?
I1 Cd1 I1 106.569(16) . 2 ?
C1 N1 Cd1 115.1(2) . . ?
C1 N1 H1A 108.5 . . ?
Cd1 N1 H1A 108.5 . . ?
C1 N1 H1B 108.5 . . ?
Cd1 N1 H1B 108.5 . . ?
H1A N1 H1B 107.5 . . ?
C2 C1 C6 121.0(3) . . ?
C2 C1 N1 119.1(3) . . ?
C6 C1 N1 119.8(3) . . ?
C1 C2 C3 120.3(4) . . ?
C1 C2 H2 119.8 . . ?
C3 C2 H2 119.8 . . ?
C4 C3 C2 119.4(3) . . ?
C4 C3 H3 120.3 . . ?
C2 C3 H3 120.3 . . ?
C5 C4 C3 120.1(4) . . ?
C5 C4 H4 120.0 . . ?
C3 C4 H4 120.0 . . ?
C4 C5 C6 121.4(4) . . ?
C4 C5 H5 119.3 . . ?
C6 C5 H5 119.3 . . ?
C1 C6 C5 117.7(3) . . ?
C1 C6 C7 121.6(3) . . ?
C5 C6 C7 120.7(3) . . ?
C6 C7 H7A 109.5 . . ?
C6 C7 H7B 109.5 . . ?
H7A C7 H7B 109.5 . . ?
C6 C7 H7C 109.5 . . ?
H7A C7 H7C 109.5 . . ?
H7B C7 H7C 109.5 . . ?

loop_
_geom_bond_atom_site_label_1
_geom_bond_atom_site_label_2
_geom_bond_distance
_geom_bond_site_symmetry_2
_geom_bond_publ_flag
I1 Cd1 2.7547(4) . ?
Cd1 N1 2.291(3) 2 ?
Cd1 N1 2.291(3) . ?
Cd1 I1 2.7547(4) 2 ?
N1 C1 1.443(5) . ?
N1 H1A 0.9200 . ?
N1 H1B 0.9200 . ?
C1 C2 1.385(5) . ?
C1 C6 1.396(5) . ?
C2 C3 1.392(5) . ?
C2 H2 0.9500 . ?
C3 C4 1.386(6) . ?
C3 H3 0.9500 . ?
C4 C5 1.383(5) . ?
C4 H4 0.9500 . ?
C5 C6 1.401(5) . ?
C5 H5 0.9500 . ?
C6 C7 1.499(5) . ?
C7 H7A 0.9800 . ?
C7 H7B 0.9800 . ?
C7 H7C 0.9800 . ?

loop_
_geom_torsion_atom_site_label_1
_geom_torsion_atom_site_label_2
_geom_torsion_atom_site_label_3
_geom_torsion_atom_site_label_4
_geom_torsion
_geom_torsion_site_symmetry_1
_geom_torsion_site_symmetry_2
_geom_torsion_site_symmetry_3
_geom_torsion_site_symmetry_4
_geom_torsion_publ_flag
N1 Cd1 N1 C1 -163.7(3) 2 . . . ?
I1 Cd1 N1 C1 71.4(3) . . . . ?
I1 Cd1 N1 C1 -40.7(3) 2 . . . ?
Cd1 N1 C1 C2 -81.7(3) . . . . ?
Cd1 N1 C1 C6 95.5(3) . . . . ?
C6 C1 C2 C3 1.1(5) . . . . ?
N1 C1 C2 C3 178.3(3) . . . . ?
C1 C2 C3 C4 1.0(5) . . . . ?
C2 C3 C4 C5 -0.9(5) . . . . ?
C3 C4 C5 C6 -1.4(5) . . . . ?
C2 C1 C6 C5 -3.2(5) . . . . ?
N1 C1 C6 C5 179.6(3) . . . . ?
C2 C1 C6 C7 176.2(3) . . . . ?
N1 C1 C6 C7 -1.0(5) . . . . ?
C4 C5 C6 C1 3.4(5) . . . . ?
C4 C5 C6 C7 -176.1(3) . . . . ?
